data_7008050
loop_
_publ_author_name
'Berthet, Jean-Claude'
'Nierlich, Martine'
'Miquel, Yannick'
'Madic, Charles'
'Ephritikhine, Michel'

_publ_section_title
;
 Selective complexation of uranium(III) over lanthanide(III) triflates
 by 2,2':6',2"-terpyridine. X-Ray crystal structures of
 [M(OTf)3(terpy)2] and [M(OTf)2(terpy)2(py)][OTf](M = Nd, Ce, U) and of
 polynuclear mu-oxo uranium(IV) complexes resulting from hydrolysis.
;
_journal_issue 2
_journal_name_full 'Dalton transactions (Cambridge, England : 2003)'
_journal_page_first 369
_journal_page_last 379
_journal_paper_doi 10.1039/b416189k
_journal_year 2005
_chemical_formula_sum 'C34 H23.5 F9 N6.5 Nd O9 S3'
_chemical_formula_weight 1078.51
_space_group_IT_number 14
_symmetry_cell_setting monoclinic
_symmetry_space_group_name_Hall '-P 2yn'
_symmetry_space_group_name_H-M 'P 1 21/n 1'
_atom_sites_solution_hydrogens geom
_atom_sites_solution_primary direct
_atom_sites_solution_secondary difmap
_audit_creation_method SHELXL-97
_cell_angle_alpha 90.00
_cell_angle_beta 94.03(3)
_cell_angle_gamma 90.00
_cell_formula_units_Z 4
_cell_length_a 14.080(3)
_cell_length_b 19.188(4)
_cell_length_c 15.061(3)
_cell_measurement_reflns_used 25346
_cell_measurement_temperature 123(2)
_cell_measurement_theta_max 25
_cell_measurement_theta_min 2
_cell_volume 4058.9(15)
_computing_cell_refinement 'DENZO(Otwinowski& Minor,1997)'
_computing_data_collection 'DENZO(Otwinowski& Minor,1997)'
_computing_data_reduction 'DENZO(Otwinowski& Minor,1997)'
_computing_molecular_graphics 'SHELXTL (Sheldrick,1997)'
_computing_publication_material 'SHELXTL (Sheldrick,1997)'
_computing_structure_refinement 'SHELXL-93 (Sheldrick, 1990)'
_computing_structure_solution 'SHELXS-86 (Sheldrick, 1990)'
_diffrn_ambient_temperature 123(2)
_diffrn_measured_fraction_theta_full 0.949
_diffrn_measured_fraction_theta_max 0.949
_diffrn_measurement_device 'Nonius Kappa CCD diffractometer'
_diffrn_measurement_method '\f scans with 2\% steps'
_diffrn_radiation_monochromator graphite
_diffrn_radiation_source 'fine-focus sealed tube'
_diffrn_radiation_type MoK\a
_diffrn_radiation_wavelength 0.71073
_diffrn_reflns_av_R_equivalents 0.0460
_diffrn_reflns_av_sigmaI/netI 0.0545
_diffrn_reflns_limit_h_max 16
_diffrn_reflns_limit_h_min 0
_diffrn_reflns_limit_k_max 22
_diffrn_reflns_limit_k_min 0
_diffrn_reflns_limit_l_max 17
_diffrn_reflns_limit_l_min -17
_diffrn_reflns_number 25346
_diffrn_reflns_theta_full 24.73
_diffrn_reflns_theta_max 24.73
_diffrn_reflns_theta_min 2.57
_diffrn_standards_number 0
_exptl_absorpt_coefficient_mu 1.536
_exptl_absorpt_correction_T_max 0.850
_exptl_absorpt_correction_T_min 0.745
_exptl_absorpt_correction_type refdelf
_exptl_absorpt_process_details 'MULABS in PLATON (Spek, 1998)'
_exptl_crystal_colour colourless
_exptl_crystal_density_diffrn 1.765
_exptl_crystal_density_method 'not measured'
_exptl_crystal_description irregular
_exptl_crystal_F_000 2136
_exptl_crystal_size_max 0.200
_exptl_crystal_size_mid 0.1500
_exptl_crystal_size_min 0.100
_refine_diff_density_max 1.099
_refine_diff_density_min -1.062
_refine_diff_density_rms 0.125
_refine_ls_extinction_method none
_refine_ls_goodness_of_fit_ref 1.039
_refine_ls_hydrogen_treatment constr
_refine_ls_matrix_type full
_refine_ls_number_parameters 605
_refine_ls_number_reflns 6578
_refine_ls_number_restraints 128
_refine_ls_restrained_S_all 1.057
_refine_ls_R_factor_all 0.0915
_refine_ls_R_factor_gt 0.0629
_refine_ls_shift/su_max 0.001
_refine_ls_shift/su_mean 0.000
_refine_ls_structure_factor_coef Fsqd
_refine_ls_weighting_details 'calc w=1/[\s^2^(Fo^2^)+(0.0795P)^2^+22.7324P] where P=(Fo^2^+2Fc^2^)/3'
_refine_ls_weighting_scheme calc
_refine_ls_wR_factor_gt 0.1517
_refine_ls_wR_factor_ref 0.1701
_reflns_number_gt 4727
_reflns_number_total 6578
_reflns_threshold_expression >2sigma(I)
_cod_data_source_file b416189k.txt
_cod_data_source_block 5.0.5MeCN
_cod_original_cell_volume 4058.9(14)
_cod_original_sg_symbol_H-M 'P 21/n'
_cod_original_formula_sum 'C34 H23.50 F9 N6.50 Nd O9 S3'
_cod_database_code 7008050

loop_
_symmetry_equiv_pos_as_xyz
'x, y, z'
'-x+1/2, y+1/2, -z+1/2'
'-x, -y, -z'
'x-1/2, -y-1/2, z-1/2'

loop_
_atom_site_label
_atom_site_type_symbol
_atom_site_fract_x
_atom_site_fract_y
_atom_site_fract_z
_atom_site_U_iso_or_equiv
_atom_site_adp_type
_atom_site_occupancy
_atom_site_symmetry_multiplicity
_atom_site_calc_flag
_atom_site_refinement_flags
_atom_site_disorder_assembly
_atom_site_disorder_group
Nd Nd 0.48988(3) 0.75303(2) -0.26398(3) 0.03430(17) Uani 1 1 d . . .
S1 S 0.74419(15) 0.68519(11) -0.24644(13) 0.0388(5) Uani 1 1 d . . .
S2 S 0.23218(19) 0.69912(18) -0.2740(2) 0.0756(9) Uani 1 1 d . . .
S3A S 0.4491(2) 0.55980(15) -0.2138(2) 0.0539(12) Uani 0.809(9) 1 d P . .
S3B S 0.4998(13) 0.5494(9) -0.2718(13) 0.079(6) Uani 0.191(9) 1 d PU . .
F1 F 0.8225(5) 0.7567(3) -0.1127(4) 0.0794(19) Uani 1 1 d . . .
F2 F 0.8223(5) 0.8085(3) -0.2386(4) 0.0746(17) Uani 1 1 d . . .
F3 F 0.9189(5) 0.7260(4) -0.2100(5) 0.094(2) Uani 1 1 d U . .
F4 F 0.0846(9) 0.6531(6) -0.3669(8) 0.168(4) Uani 1 1 d U . .
F5 F 0.2181(6) 0.6028(5) -0.3960(6) 0.114(3) Uani 1 1 d U . .
F6 F 0.1935(9) 0.7107(7) -0.4409(8) 0.166(4) Uani 1 1 d U . .
F7 F 0.6123(5) 0.5259(4) -0.1339(5) 0.0853(19) Uani 1 1 d U . .
F8A F 0.6001(7) 0.5096(5) -0.2741(8) 0.094(3) Uani 0.809(9) 1 d PU . .
F8B F 0.451(3) 0.521(2) -0.134(3) 0.092(14) Uani 0.191(9) 1 d PU . .
F9 F 0.5292(7) 0.4396(5) -0.1910(7) 0.137(3) Uani 1 1 d U . .
O1 O 0.6554(4) 0.7183(3) -0.2278(4) 0.0440(14) Uani 1 1 d . . .
O2 O 0.7643(5) 0.6229(3) -0.1971(4) 0.0547(16) Uani 1 1 d . . .
O3 O 0.7600(5) 0.6822(4) -0.3390(4) 0.0630(18) Uani 1 1 d . . .
O4 O 0.3287(4) 0.7095(3) -0.2914(4) 0.0542(16) Uani 1 1 d . . .
O5 O 0.2191(8) 0.6354(6) -0.2155(7) 0.114(3) Uani 1 1 d U . .
O6 O 0.1807(6) 0.7588(5) -0.2509(7) 0.101(3) Uani 1 1 d . . .
O7 O 0.4909(4) 0.6264(3) -0.2372(4) 0.0500(15) Uani 1 1 d . . .
O8A O 0.4114(8) 0.5561(6) -0.1260(6) 0.075(3) Uani 0.809(9) 1 d P . .
O8B O 0.597(2) 0.5317(18) -0.320(2) 0.046(8) Uani 0.191(9) 1 d PU . .
O9 O 0.3969(5) 0.5275(4) -0.2891(5) 0.076(2) Uani 1 1 d . . .
N1 N 0.5880(5) 0.8650(3) -0.2124(4) 0.0406(16) Uani 1 1 d . . .
N2 N 0.5972(5) 0.8111(3) -0.3804(4) 0.0409(16) Uani 1 1 d . . .
N3 N 0.4944(5) 0.6953(4) -0.4212(5) 0.0471(18) Uani 1 1 d . . .
N4 N 0.4974(5) 0.7324(3) -0.0926(4) 0.0398(16) Uani 1 1 d . . .
N5 N 0.3805(5) 0.8309(3) -0.1698(4) 0.0381(15) Uani 1 1 d . . .
N6 N 0.3883(5) 0.8496(4) -0.3480(4) 0.0421(16) Uani 1 1 d . . .
C1 C 0.5856(7) 0.8904(4) -0.1298(6) 0.049(2) Uani 1 1 d . . .
H1A H 0.5545 0.8645 -0.0884 0.059 Uiso 1 1 calc R . .
C2 C 0.6265(8) 0.9525(6) -0.1030(7) 0.069(3) Uani 1 1 d U . .
H2B H 0.6233 0.9679 -0.0447 0.082 Uiso 1 1 calc R . .
C3 C 0.6721(9) 0.9918(7) -0.1632(9) 0.087(4) Uani 1 1 d U . .
H3B H 0.6984 1.0348 -0.1473 0.104 Uiso 1 1 calc R . .
C4 C 0.6781(8) 0.9654(6) -0.2492(7) 0.071(3) Uani 1 1 d U . .
H4A H 0.7106 0.9900 -0.2908 0.085 Uiso 1 1 calc R . .
C5 C 0.6347(7) 0.9019(4) -0.2718(6) 0.048(2) Uani 1 1 d . . .
C6 C 0.6454(7) 0.8706(4) -0.3593(5) 0.044(2) Uani 1 1 d . . .
C7 C 0.7087(8) 0.8988(5) -0.4171(7) 0.065(3) Uani 1 1 d . . .
H7A H 0.7430 0.9389 -0.4012 0.079 Uiso 1 1 calc R . .
C8 C 0.7201(9) 0.8673(6) -0.4969(7) 0.070(3) Uani 1 1 d . . .
H8A H 0.7610 0.8863 -0.5364 0.085 Uiso 1 1 calc R . .
C9 C 0.6706(8) 0.8073(5) -0.5184(6) 0.060(3) Uani 1 1 d . . .
H9A H 0.6784 0.7850 -0.5722 0.072 Uiso 1 1 calc R . .
C10 C 0.6096(6) 0.7804(4) -0.4599(5) 0.0408(19) Uani 1 1 d . . .
C11 C 0.5568(6) 0.7155(5) -0.4810(5) 0.042(2) Uani 1 1 d . . .
C12 C 0.5672(7) 0.6772(5) -0.5578(6) 0.055(2) Uani 1 1 d . . .
H12A H 0.6108 0.6916 -0.5976 0.066 Uiso 1 1 calc R . .
C13 C 0.5144(8) 0.6189(5) -0.5754(6) 0.062(3) Uani 1 1 d . . .
H13A H 0.5209 0.5936 -0.6273 0.075 Uiso 1 1 calc R . .
C14 C 0.4515(8) 0.5980(5) -0.5156(7) 0.062(3) Uani 1 1 d . . .
H14A H 0.4153 0.5579 -0.5259 0.074 Uiso 1 1 calc R . .
C15 C 0.4421(8) 0.6375(5) -0.4393(6) 0.057(3) Uani 1 1 d . . .
H15A H 0.3983 0.6236 -0.3994 0.068 Uiso 1 1 calc R . .
C16 C 0.5525(7) 0.6825(5) -0.0554(6) 0.053(2) Uani 1 1 d . . .
H16A H 0.5964 0.6615 -0.0902 0.064 Uiso 1 1 calc R . .
C17 C 0.5493(8) 0.6601(6) 0.0302(7) 0.066(3) Uani 1 1 d . . .
H17A H 0.5898 0.6252 0.0530 0.080 Uiso 1 1 calc R . .
C18 C 0.4836(8) 0.6908(6) 0.0822(7) 0.069(3) Uani 1 1 d U . .
H18A H 0.4803 0.6778 0.1414 0.082 Uiso 1 1 calc R . .
C19 C 0.4238(8) 0.7406(5) 0.0451(7) 0.067(3) Uani 1 1 d . . .
H19A H 0.3772 0.7602 0.0781 0.080 Uiso 1 1 calc R . .
C20 C 0.4329(6) 0.7618(4) -0.0413(6) 0.044(2) Uani 1 1 d . . .
C21 C 0.3761(6) 0.8199(4) -0.0814(5) 0.0409(19) Uani 1 1 d . . .
C22 C 0.3227(7) 0.8622(5) -0.0298(6) 0.052(2) Uani 1 1 d . . .
H22A H 0.3194 0.8530 0.0305 0.063 Uiso 1 1 calc R . .
C23 C 0.2747(7) 0.9178(5) -0.0682(6) 0.058(3) Uani 1 1 d . . .
H23A H 0.2395 0.9470 -0.0338 0.069 Uiso 1 1 calc R . .
C24 C 0.2786(7) 0.9305(5) -0.1572(6) 0.052(2) Uani 1 1 d . . .
H24A H 0.2471 0.9683 -0.1842 0.063 Uiso 1 1 calc R . .
C25 C 0.3315(6) 0.8845(4) -0.2063(5) 0.0409(19) Uani 1 1 d . . .
C26 C 0.3312(6) 0.8925(4) -0.3049(5) 0.0384(18) Uani 1 1 d . . .
C27 C 0.2707(6) 0.9406(5) -0.3500(6) 0.048(2) Uani 1 1 d . . .
H27A H 0.2339 0.9709 -0.3186 0.058 Uiso 1 1 calc R . .
C28 C 0.2665(6) 0.9424(5) -0.4414(6) 0.054(2) Uani 1 1 d . . .
H28A H 0.2267 0.9741 -0.4723 0.064 Uiso 1 1 calc R . .
C29 C 0.3207(6) 0.8977(5) -0.4870(6) 0.048(2) Uani 1 1 d . . .
H29A H 0.3168 0.8970 -0.5488 0.058 Uiso 1 1 calc R . .
C30 C 0.3817(7) 0.8532(5) -0.4380(5) 0.048(2) Uani 1 1 d . . .
H30A H 0.4205 0.8240 -0.4689 0.057 Uiso 1 1 calc R . .
C31 C 0.8312(6) 0.7478(5) -0.1983(7) 0.057(2) Uani 1 1 d . . .
C32 C 0.1809(13) 0.6669(10) -0.3824(12) 0.118(5) Uani 1 1 d U . .
C33 C 0.5501(11) 0.5091(8) -0.2011(10) 0.093(4) Uani 1 1 d U . .
N7 N 0.9760(17) 0.4335(13) 0.1953(14) 0.105(6) Uani 0.50 1 d PDU . .
C34 C 0.987(2) 0.4643(15) 0.1175(15) 0.110(7) Uani 0.50 1 d PDU . .
C35 C 1.0105(18) 0.5044(12) 0.0347(12) 0.077(7) Uani 0.50 1 d PDU . .

loop_
_atom_site_aniso_label
_atom_site_aniso_U_11
_atom_site_aniso_U_22
_atom_site_aniso_U_33
_atom_site_aniso_U_23
_atom_site_aniso_U_13
_atom_site_aniso_U_12
Nd 0.0430(3) 0.0295(2) 0.0311(2) 0.00158(18) 0.00721(18) -0.00159(19)
S1 0.0437(11) 0.0410(11) 0.0326(10) -0.0004(8) 0.0103(9) 0.0030(9)
S2 0.0482(15) 0.105(2) 0.0759(19) -0.0367(17) 0.0196(14) -0.0116(15)
S3A 0.056(2) 0.0452(18) 0.060(2) 0.0131(14) 0.0031(16) -0.0163(14)
S3B 0.079(7) 0.075(7) 0.083(7) -0.002(3) 0.004(3) 0.003(3)
F1 0.111(5) 0.075(4) 0.049(3) -0.007(3) -0.012(3) -0.030(4)
F2 0.087(4) 0.053(4) 0.085(4) 0.012(3) 0.011(4) -0.022(3)
F3 0.080(3) 0.097(3) 0.105(3) -0.005(3) 0.003(3) -0.003(2)
F4 0.160(5) 0.171(5) 0.174(5) -0.013(3) 0.005(3) -0.001(3)
F5 0.112(4) 0.110(4) 0.118(4) -0.018(3) -0.002(3) 0.002(3)
F6 0.169(5) 0.168(5) 0.160(5) 0.006(3) 0.005(3) 0.007(3)
F7 0.086(3) 0.079(3) 0.089(3) 0.006(2) -0.007(2) 0.008(2)
F8A 0.092(4) 0.093(4) 0.097(4) -0.011(3) 0.007(3) 0.007(3)
F8B 0.092(15) 0.092(15) 0.092(15) 0.000(3) 0.007(3) 0.000(3)
F9 0.142(4) 0.121(4) 0.146(4) 0.008(3) 0.000(3) -0.004(3)
O1 0.043(3) 0.044(3) 0.046(3) 0.006(3) 0.013(3) 0.007(3)
O2 0.075(4) 0.043(3) 0.045(3) -0.001(3) -0.008(3) 0.015(3)
O3 0.073(4) 0.081(5) 0.038(3) -0.008(3) 0.027(3) -0.008(4)
O4 0.044(3) 0.052(4) 0.067(4) -0.010(3) 0.009(3) -0.009(3)
O5 0.116(4) 0.118(4) 0.109(4) 0.007(3) 0.016(3) -0.004(3)
O6 0.064(5) 0.112(7) 0.130(8) -0.057(6) 0.021(5) 0.004(5)
O7 0.072(4) 0.027(3) 0.051(4) 0.009(2) 0.000(3) -0.006(3)
O8A 0.078(7) 0.089(8) 0.060(6) 0.011(5) 0.022(5) -0.028(6)
O8B 0.048(9) 0.046(9) 0.045(9) 0.000(3) 0.005(3) 0.000(3)
O9 0.081(5) 0.051(4) 0.092(6) 0.006(4) -0.016(4) -0.026(4)
N1 0.050(4) 0.036(4) 0.037(4) 0.001(3) 0.006(3) -0.002(3)
N2 0.049(4) 0.039(4) 0.035(4) 0.009(3) 0.003(3) -0.005(3)
N3 0.063(5) 0.038(4) 0.042(4) -0.005(3) 0.015(4) -0.004(3)
N4 0.041(4) 0.045(4) 0.035(4) 0.007(3) 0.012(3) 0.004(3)
N5 0.043(4) 0.043(4) 0.029(3) 0.000(3) 0.007(3) 0.003(3)
N6 0.050(4) 0.044(4) 0.032(4) -0.001(3) 0.001(3) 0.008(3)
C1 0.073(6) 0.037(5) 0.039(5) -0.007(4) 0.012(5) -0.011(4)
C2 0.075(4) 0.068(4) 0.063(4) -0.003(3) 0.008(3) -0.008(3)
C3 0.094(4) 0.084(4) 0.084(4) -0.001(3) 0.008(3) -0.008(3)
C4 0.079(4) 0.068(4) 0.067(4) -0.001(3) 0.008(3) -0.005(3)
C5 0.067(6) 0.028(4) 0.051(5) 0.008(4) 0.010(5) -0.005(4)
C6 0.060(5) 0.036(5) 0.036(4) 0.007(3) 0.005(4) -0.011(4)
C7 0.087(8) 0.057(6) 0.053(6) 0.003(5) 0.011(6) -0.030(6)
C8 0.091(8) 0.068(7) 0.055(6) 0.006(5) 0.028(6) -0.019(6)
C9 0.081(7) 0.062(6) 0.040(5) 0.003(4) 0.025(5) -0.009(5)
C10 0.051(5) 0.037(4) 0.035(4) 0.005(4) 0.005(4) 0.001(4)
C11 0.054(5) 0.042(5) 0.031(4) 0.004(4) 0.008(4) 0.001(4)
C12 0.068(6) 0.057(6) 0.042(5) -0.008(4) 0.011(5) 0.000(5)
C13 0.087(8) 0.055(6) 0.046(6) -0.020(5) 0.013(6) -0.006(5)
C14 0.079(7) 0.050(6) 0.059(6) -0.014(5) 0.020(6) -0.008(5)
C15 0.080(7) 0.041(5) 0.052(6) -0.011(4) 0.021(5) -0.018(5)
C16 0.055(5) 0.067(6) 0.039(5) 0.011(4) 0.014(4) 0.017(5)
C17 0.077(7) 0.073(7) 0.052(6) 0.019(5) 0.020(6) 0.033(6)
C18 0.073(4) 0.071(4) 0.063(4) 0.006(3) 0.012(3) 0.007(3)
C19 0.080(7) 0.073(7) 0.051(6) 0.028(5) 0.035(6) 0.043(6)
C20 0.049(5) 0.046(5) 0.037(4) 0.009(4) 0.010(4) 0.002(4)
C21 0.039(4) 0.045(5) 0.040(5) 0.003(4) 0.012(4) 0.001(4)
C22 0.054(5) 0.062(6) 0.042(5) 0.002(4) 0.007(4) 0.011(5)
C23 0.070(6) 0.057(6) 0.047(6) -0.010(4) 0.011(5) 0.020(5)
C24 0.055(6) 0.049(5) 0.051(6) -0.006(4) -0.002(5) 0.015(4)
C25 0.041(5) 0.040(5) 0.041(5) 0.001(4) 0.000(4) -0.001(4)
C26 0.042(5) 0.036(4) 0.037(4) 0.001(3) 0.000(4) -0.007(4)
C27 0.045(5) 0.048(5) 0.052(5) 0.008(4) 0.007(4) 0.004(4)
C28 0.046(5) 0.063(6) 0.051(6) 0.027(5) -0.003(4) 0.004(5)
C29 0.054(5) 0.049(5) 0.041(5) 0.005(4) -0.007(4) -0.002(4)
C30 0.057(6) 0.049(5) 0.036(5) 0.000(4) 0.000(4) 0.001(4)
C31 0.040(5) 0.061(6) 0.068(7) -0.001(5) 0.002(5) 0.008(5)
C32 0.116(6) 0.117(6) 0.121(6) -0.002(3) 0.010(3) -0.002(3)
C33 0.094(5) 0.087(5) 0.096(5) 0.000(3) 0.002(3) -0.001(3)
N7 0.103(7) 0.105(7) 0.106(7) 0.002(3) 0.008(3) -0.002(3)
C34 0.108(7) 0.110(7) 0.110(7) -0.003(3) 0.006(3) 0.002(3)
C35 0.075(7) 0.077(7) 0.078(7) -0.001(3) 0.005(3) 0.002(3)

loop_
_atom_type_symbol
_atom_type_description
_atom_type_scat_dispersion_real
_atom_type_scat_dispersion_imag
_atom_type_scat_source
C C 0.0033 0.0016 'International Tables Vol C Tables 4.2.6.8 and 6.1.1.4'
H H 0.0000 0.0000 'International Tables Vol C Tables 4.2.6.8 and 6.1.1.4'
N N 0.0061 0.0033 'International Tables Vol C Tables 4.2.6.8 and 6.1.1.4'
O O 0.0106 0.0060 'International Tables Vol C Tables 4.2.6.8 and 6.1.1.4'
F F 0.0171 0.0103 'International Tables Vol C Tables 4.2.6.8 and 6.1.1.4'
S S 0.1246 0.1234 'International Tables Vol C Tables 4.2.6.8 and 6.1.1.4'
Nd Nd -0.1943 3.0179 'International Tables Vol C Tables 4.2.6.8 and 6.1.1.4'

loop_
_geom_angle_atom_site_label_1
_geom_angle_atom_site_label_2
_geom_angle_atom_site_label_3
_geom_angle
_geom_angle_site_symmetry_1
_geom_angle_site_symmetry_3
_geom_angle_publ_flag
O4 Nd O1 143.9(2) . . ?
O4 Nd O7 71.5(2) . . ?
O1 Nd O7 72.6(2) . . ?
O4 Nd N4 95.1(2) . . ?
O1 Nd N4 76.5(2) . . ?
O7 Nd N4 71.9(2) . . ?
O4 Nd N6 71.8(2) . . ?
O1 Nd N6 141.4(2) . . ?
O7 Nd N6 140.9(2) . . ?
N4 Nd N6 124.8(2) . . ?
O4 Nd N3 77.4(2) . . ?
O1 Nd N3 90.2(2) . . ?
O7 Nd N3 74.3(2) . . ?
N4 Nd N3 146.0(2) . . ?
N6 Nd N3 84.8(2) . . ?
O4 Nd N5 73.2(2) . . ?
O1 Nd N5 128.2(2) . . ?
O7 Nd N5 118.0(2) . . ?
N4 Nd N5 62.4(2) . . ?
N6 Nd N5 62.4(2) . . ?
N3 Nd N5 141.3(2) . . ?
O4 Nd N2 127.2(2) . . ?
O1 Nd N2 71.5(2) . . ?
O7 Nd N2 121.9(2) . . ?
N4 Nd N2 137.4(2) . . ?
N6 Nd N2 72.5(2) . . ?
N3 Nd N2 61.8(2) . . ?
N5 Nd N2 120.2(2) . . ?
O4 Nd N1 142.5(2) . . ?
O1 Nd N1 71.7(2) . . ?
O7 Nd N1 139.2(2) . . ?
N4 Nd N1 81.3(2) . . ?
N6 Nd N1 79.8(2) . . ?
N3 Nd N1 124.4(2) . . ?
N5 Nd N1 72.1(2) . . ?
N2 Nd N1 62.6(2) . . ?
O2 S1 O3 115.8(4) . . ?
O2 S1 O1 114.2(4) . . ?
O3 S1 O1 113.8(4) . . ?
O2 S1 C31 104.0(4) . . ?
O3 S1 C31 105.5(4) . . ?
O1 S1 C31 101.4(4) . . ?
O6 S2 O4 116.6(5) . . ?
O6 S2 O5 115.1(6) . . ?
O4 S2 O5 112.0(5) . . ?
O6 S2 C32 108.3(7) . . ?
O4 S2 C32 101.8(6) . . ?
O5 S2 C32 100.8(7) . . ?
O9 S3A O8A 119.5(5) . . ?
O9 S3A O7 112.2(4) . . ?
O8A S3A O7 116.1(5) . . ?
O9 S3A C33 102.4(6) . . ?
O8A S3A C33 102.8(7) . . ?
O7 S3A C33 100.2(6) . . ?
C33 S3B O9 112.9(14) . . ?
C33 S3B O7 107.5(13) . . ?
O9 S3B O7 102.7(11) . . ?
C33 S3B O8B 80.3(17) . . ?
O9 S3B O8B 133.8(17) . . ?
O7 S3B O8B 115.4(16) . . ?
C1 N1 C5 118.2(7) . . ?
C1 N1 Nd 121.5(5) . . ?
C5 N1 Nd 120.0(5) . . ?
C6 N2 C10 118.6(7) . . ?
C6 N2 Nd 120.1(5) . . ?
C10 N2 Nd 121.2(5) . . ?
C15 N3 C11 118.0(7) . . ?
C15 N3 Nd 118.9(5) . . ?
C11 N3 Nd 122.4(5) . . ?
C16 N4 C20 116.9(7) . . ?
C16 N4 Nd 120.6(5) . . ?
C20 N4 Nd 121.3(5) . . ?
C25 N5 C21 117.9(7) . . ?
C25 N5 Nd 121.3(5) . . ?
C21 N5 Nd 120.7(5) . . ?
C26 N6 C30 116.8(7) . . ?
C26 N6 Nd 121.6(5) . . ?
C30 N6 Nd 121.2(5) . . ?
N1 C1 C2 123.5(8) . . ?
C3 C2 C1 119.2(11) . . ?
C2 C3 C4 118.4(12) . . ?
C5 C4 C3 119.3(11) . . ?
N1 C5 C4 121.4(9) . . ?
N1 C5 C6 117.9(7) . . ?
C4 C5 C6 120.5(8) . . ?
N2 C6 C7 120.8(8) . . ?
N2 C6 C5 118.3(7) . . ?
C7 C6 C5 120.8(8) . . ?
C8 C7 C6 119.7(9) . . ?
C7 C8 C9 119.3(9) . . ?
C8 C9 C10 119.7(9) . . ?
N2 C10 C9 121.9(8) . . ?
N2 C10 C11 117.5(7) . . ?
C9 C10 C11 120.6(8) . . ?
N3 C11 C12 120.9(8) . . ?
N3 C11 C10 116.0(7) . . ?
C12 C11 C10 123.1(8) . . ?
C13 C12 C11 120.7(9) . . ?
C12 C13 C14 118.9(9) . . ?
C13 C14 C15 119.3(9) . . ?
N3 C15 C14 122.2(9) . . ?
N4 C16 C17 124.6(8) . . ?
C16 C17 C18 117.9(9) . . ?
C19 C18 C17 118.9(10) . . ?
C18 C19 C20 119.7(9) . . ?
N4 C20 C19 121.8(8) . . ?
N4 C20 C21 116.5(7) . . ?
C19 C20 C21 121.6(8) . . ?
N5 C21 C22 121.7(8) . . ?
N5 C21 C20 117.3(7) . . ?
C22 C21 C20 120.9(7) . . ?
C23 C22 C21 119.4(8) . . ?
C24 C23 C22 120.0(8) . . ?
C23 C24 C25 117.8(8) . . ?
N5 C25 C24 123.1(8) . . ?
N5 C25 C26 117.1(7) . . ?
C24 C25 C26 119.7(8) . . ?
N6 C26 C27 122.1(7) . . ?
N6 C26 C25 117.1(7) . . ?
C27 C26 C25 120.7(7) . . ?
C28 C27 C26 118.9(8) . . ?
C29 C28 C27 120.2(8) . . ?
C28 C29 C30 117.9(8) . . ?
N6 C30 C29 124.1(8) . . ?
F2 C31 F1 109.0(8) . . ?
F2 C31 F3 106.1(9) . . ?
F1 C31 F3 108.8(9) . . ?
F2 C31 S1 111.1(7) . . ?
F1 C31 S1 111.5(7) . . ?
F3 C31 S1 110.1(7) . . ?
F6 C32 F5 115.5(16) . . ?
F6 C32 F4 115.5(17) . . ?
F5 C32 F4 103.9(14) . . ?
F6 C32 S2 109.6(14) . . ?
F5 C32 S2 107.8(12) . . ?
F4 C32 S2 103.7(12) . . ?
F7 C33 F8A 105.4(12) . . ?
F7 C33 F9 106.5(12) . . ?
F8A C33 F9 103.0(12) . . ?
F7 C33 S3B 133.4(14) . . ?
F9 C33 S3B 119.9(14) . . ?
F7 C33 S3A 116.2(10) . . ?
F8A C33 S3A 112.4(11) . . ?
F9 C33 S3A 112.2(10) . . ?
F7 C33 F8B 92.1(17) . . ?
F9 C33 F8B 83.3(17) . . ?
S3B C33 F8B 89.2(19) . . ?
N7 C34 C35 173(3) . . ?

loop_
_geom_bond_atom_site_label_1
_geom_bond_atom_site_label_2
_geom_bond_distance
_geom_bond_site_symmetry_2
_geom_bond_publ_flag
Nd O4 2.427(6) . ?
Nd O1 2.449(6) . ?
Nd O7 2.463(5) . ?
Nd N4 2.605(7) . ?
Nd N6 2.614(7) . ?
Nd N3 2.619(7) . ?
Nd N5 2.631(6) . ?
Nd N2 2.640(6) . ?
Nd N1 2.642(7) . ?
S1 O2 1.425(6) . ?
S1 O3 1.429(6) . ?
S1 O1 1.447(6) . ?
S1 C31 1.829(10) . ?
S2 O6 1.411(9) . ?
S2 O4 1.416(6) . ?
S2 O5 1.526(11) . ?
S2 C32 1.845(18) . ?
S3A O9 1.446(8) . ?
S3A O8A 1.460(9) . ?
S3A O7 1.461(6) . ?
S3A C33 1.722(15) . ?
S3B C33 1.46(2) . ?
S3B O9 1.513(19) . ?
S3B O7 1.575(19) . ?
S3B O8B 1.63(4) . ?
F1 C31 1.315(12) . ?
F2 C31 1.313(11) . ?
F3 C31 1.328(11) . ?
F4 C32 1.416(19) . ?
F5 C32 1.359(18) . ?
F6 C32 1.239(18) . ?
F7 C33 1.331(15) . ?
F8A C33 1.347(16) . ?
F8B C33 1.80(5) . ?
F9 C33 1.377(16) . ?
N1 C1 1.338(10) . ?
N1 C5 1.348(10) . ?
N2 C6 1.354(10) . ?
N2 C10 1.357(10) . ?
N3 C15 1.347(11) . ?
N3 C11 1.359(10) . ?
N4 C16 1.332(11) . ?
N4 C20 1.356(11) . ?
N5 C25 1.335(10) . ?
N5 C21 1.353(10) . ?
N6 C26 1.349(10) . ?
N6 C30 1.354(10) . ?
C1 C2 1.373(13) . ?
C2 C3 1.372(15) . ?
C3 C4 1.398(16) . ?
C4 C5 1.395(14) . ?
C5 C6 1.465(12) . ?
C6 C7 1.398(12) . ?
C7 C8 1.366(14) . ?
C8 C9 1.372(14) . ?
C9 C10 1.373(12) . ?
C10 C11 1.474(12) . ?
C11 C12 1.386(12) . ?
C12 C13 1.360(13) . ?
C13 C14 1.366(13) . ?
C14 C15 1.391(12) . ?
C16 C17 1.363(12) . ?
C17 C18 1.384(14) . ?
C18 C19 1.367(14) . ?
C19 C20 1.379(13) . ?
C20 C21 1.476(12) . ?
C21 C22 1.383(12) . ?
C22 C23 1.370(13) . ?
C23 C24 1.366(13) . ?
C24 C25 1.400(12) . ?
C25 C26 1.492(11) . ?
C26 C27 1.399(12) . ?
C27 C28 1.375(12) . ?
C28 C29 1.364(13) . ?
C29 C30 1.385(12) . ?
N7 C34 1.332(10) . ?
C34 C35 1.5197(11) . ?
